data_2221479
loop_
_publ_author_name
'Fu, Li'
'Yin, Xiu-juan'
'Zheng, Lei'
'Li, Ying'
'Yin, Shu-fan'

_publ_section_title
1-[4-(2,3,4,6-Tetra-<i>O</i>-acetyl-\b-<small>D</small>-allopyranosyloxy)benzylidene]thiosemicarbazide
_journal_coeditor_code RZ2297
_journal_issue 4
_journal_name_full 'Acta Crystallographica Section E'
_journal_page_first o679
_journal_paper_doi 10.1107/S1600536809007260
_journal_volume 65
_journal_year 2009
_chemical_formula_moiety 'C22 H27 N3 O10 S'
_chemical_formula_sum 'C22 H27 N3 O10 S'
_chemical_formula_weight 525.53
_chemical_name_systematic
;
1-[4-(2,3,4,6-Tetra-<i>O</i>-acetyl-\b-D-
allopyranosyloxy)benzylidene]thiosemicarbazide
;
_space_group_IT_number 19
_symmetry_cell_setting orthorhombic
_symmetry_space_group_name_Hall 'P 2ac 2ab'
_symmetry_space_group_name_H-M 'P 21 21 21'
_atom_sites_solution_hydrogens mixed
_atom_sites_solution_primary direct
_atom_sites_solution_secondary difmap
_cell_angle_alpha 90.00
_cell_angle_beta 90.00
_cell_angle_gamma 90.00
_cell_formula_units_Z 4
_cell_length_a 9.848(3)
_cell_length_b 11.515(3)
_cell_length_c 23.250(4)
_cell_measurement_reflns_used 19
_cell_measurement_temperature 292(2)
_cell_measurement_theta_max 7.45
_cell_measurement_theta_min 4.45
_cell_volume 2636.5(12)
_computing_cell_refinement 'DIFRAC (Gabe et al., 1993)'
_computing_data_collection 'DIFRAC (Gabe et al., 1993)'
_computing_data_reduction 'NRCVAX (Gabe <i>et al.</i>,  1989)'
_computing_molecular_graphics 'ORTEP-3 for Windows (Farrugia, 1997)'
_computing_publication_material 'SHELXL97 (Sheldrick, 2008)'
_computing_structure_refinement 'SHELXL97 (Sheldrick, 2008)'
_computing_structure_solution 'SHELXS97 (Sheldrick, 2008)'
_diffrn_ambient_temperature 292(2)
_diffrn_measured_fraction_theta_full 0.995
_diffrn_measured_fraction_theta_max 0.299
_diffrn_measurement_device_type 'Enraf-Nonius CAD-4'
_diffrn_measurement_method Omega/2-Theta
_diffrn_radiation_monochromator graphite
_diffrn_radiation_source 'fine-focus sealed tube'
_diffrn_radiation_type MoK\a
_diffrn_radiation_wavelength 0.71073
_diffrn_reflns_av_R_equivalents 0.0083
_diffrn_reflns_av_sigmaI/netI 0.0634
_diffrn_reflns_limit_h_max 12
_diffrn_reflns_limit_h_min -10
_diffrn_reflns_limit_k_max 14
_diffrn_reflns_limit_k_min -14
_diffrn_reflns_limit_l_max 28
_diffrn_reflns_limit_l_min -28
_diffrn_reflns_number 5423
_diffrn_reflns_theta_full 26.02
_diffrn_reflns_theta_max 26.02
_diffrn_reflns_theta_min 1.75
_diffrn_standards_decay_% 1.020
_diffrn_standards_interval_count 200
_diffrn_standards_number 3
_exptl_absorpt_coefficient_mu 0.180
_exptl_absorpt_correction_T_max 0.958
_exptl_absorpt_correction_T_min 0.909
_exptl_absorpt_correction_type psi-scan
_exptl_absorpt_process_details '(North <i>et al.</i>,  1968)'
_exptl_crystal_colour colourless
_exptl_crystal_density_diffrn 1.324
_exptl_crystal_density_method 'not measured'
_exptl_crystal_description block
_exptl_crystal_F_000 1104
_exptl_crystal_size_max 0.54
_exptl_crystal_size_mid 0.46
_exptl_crystal_size_min 0.24
_refine_diff_density_max 0.299
_refine_diff_density_min -0.266
_refine_ls_abs_structure_details 'Flack, (1983), 2108 Friedel pairs'
_refine_ls_abs_structure_Flack 0.35(19)
_refine_ls_extinction_method none
_refine_ls_goodness_of_fit_ref 1.066
_refine_ls_hydrogen_treatment mixed
_refine_ls_matrix_type full
_refine_ls_number_parameters 329
_refine_ls_number_reflns 4940
_refine_ls_number_restraints 0
_refine_ls_restrained_S_all 1.066
_refine_ls_R_factor_all 0.1368
_refine_ls_R_factor_gt 0.0620
_refine_ls_shift/su_max 0.001
_refine_ls_shift/su_mean 0.000
_refine_ls_structure_factor_coef Fsqd
_refine_ls_weighting_details 'calc w=1/[\s^2^(Fo^2^)+(0.1108P)^2^] where P=(Fo^2^+2Fc^2^)/3'
_refine_ls_weighting_scheme calc
_refine_ls_wR_factor_gt 0.1553
_refine_ls_wR_factor_ref 0.1952
_reflns_number_gt 2851
_reflns_number_total 4940
_reflns_threshold_expression I>2\s(I)
_cod_data_source_file rz2297.cif
_cod_data_source_block I
_cod_depositor_comments
;
The following automatic conversions were performed:
'_symmetry_cell_setting' value 'Orthorhombic' changed to 'orthorhombic'
according to '/home/saulius/struct/CIF-dictionaries/cif_core.dic'
dictionary named 'cif_core.dic' version 2.4.1 from 2010-06-29.

Automatic conversion script
Id: cif_fix_enum 1527 2010-12-29 10:47:43Z saulius 

The following automatic conversions were performed:

'_symmetry_cell_setting' value 'Orthorhombic' changed to
'orthorhombic' according to
/home/saulius/struct/CIF-dictionaries/cif_core.dic dictionary named
'cif_core.dic' version 2.4.1 from 2010-06-29.

Automatic conversion script
Id: cif_fix_values 1715 2011-07-08 13:25:40Z adriana 
;
_cod_database_code 2221479
_cod_database_fobs_code 2221479

loop_
_symmetry_equiv_pos_as_xyz
'x, y, z'
'x+1/2, -y+1/2, -z'
'-x, y+1/2, -z+1/2'
'-x+1/2, -y, z+1/2'

loop_
_atom_site_type_symbol
_atom_site_label
_atom_site_fract_x
_atom_site_fract_y
_atom_site_fract_z
_atom_site_U_iso_or_equiv
_atom_site_adp_type
_atom_site_calc_flag
_atom_site_refinement_flags
_atom_site_occupancy
_atom_site_disorder_assembly
_atom_site_disorder_group
S S1 0.67386(19) 0.79792(13) 1.07682(8) 0.0785(5) Uani d . 1 . .
O O1 0.0580(3) 0.0411(3) 0.84568(15) 0.0535(9) Uani d . 1 . .
O O2 -0.0599(4) -0.0865(4) 0.7938(2) 0.0862(14) Uani d . 1 . .
O O3 0.2305(3) -0.1128(3) 0.71708(14) 0.0522(9) Uani d . 1 . .
O O4 0.1797(6) -0.3014(4) 0.7185(2) 0.1061(18) Uani d . 1 . .
O O5 0.5080(3) -0.0914(3) 0.74617(14) 0.0482(8) Uani d . 1 . .
O O6 0.6199(5) -0.2413(4) 0.70896(19) 0.0865(14) Uani d . 1 . .
O O7 0.6077(3) -0.1962(3) 0.84617(15) 0.0501(8) Uani d . 1 . .
O O8 0.5379(4) -0.3793(3) 0.8569(2) 0.0781(13) Uani d . 1 . .
O O9 0.4971(3) -0.0280(3) 0.92000(13) 0.0443(7) Uani d . 1 . .
O O10 0.3267(3) 0.0069(3) 0.85614(12) 0.0407(7) Uani d . 1 . .
N N1 0.6208(4) 0.4935(4) 1.00575(18) 0.0548(11) Uani d . 1 . .
N N2 0.6680(5) 0.5844(4) 1.0393(2) 0.0565(12) Uani d . 1 . .
H H2N1 0.708(5) 0.569(5) 1.066(2) 0.049(17) Uiso d . 1 . .
N N3 0.5385(6) 0.7104(5) 0.9885(2) 0.0832(17) Uani d . 1 . .
H H3A 0.5134 0.6535 0.9670 0.100 Uiso calc R 1 . .
H H3B 0.5078 0.7791 0.9820 0.100 Uiso calc R 1 . .
C C1 0.2764(4) 0.0066(4) 0.7979(2) 0.0402(10) Uani d . 1 . .
H H1 0.3406 0.0512 0.7745 0.048 Uiso calc R 1 . .
C C2 0.2779(4) -0.1174(4) 0.7760(2) 0.0433(11) Uani d . 1 . .
H H2 0.2159 -0.1649 0.7990 0.052 Uiso calc R 1 . .
C C3 0.4199(5) -0.1666(4) 0.7796(2) 0.0459(12) Uani d . 1 . .
H H3 0.4230 -0.2467 0.7654 0.055 Uiso calc R 1 . .
C C4 0.4693(4) -0.1589(4) 0.8422(2) 0.0396(10) Uani d . 1 . .
H H4 0.4119 -0.2072 0.8669 0.048 Uiso calc R 1 . .
C C5 0.4627(4) -0.0333(4) 0.86160(19) 0.0367(10) Uani d . 1 . .
H H5 0.5245 0.0149 0.8387 0.044 Uiso calc R 1 . .
C C6 0.1424(4) 0.0717(5) 0.7977(2) 0.0496(13) Uani d . 1 . .
H H6A 0.1602 0.1546 0.7987 0.060 Uiso calc R 1 . .
H H6B 0.0943 0.0548 0.7623 0.060 Uiso calc R 1 . .
C C7 -0.0460(5) -0.0308(5) 0.8376(3) 0.0597(14) Uani d . 1 . .
C C8 -0.1389(6) -0.0288(6) 0.8892(3) 0.0787(19) Uani d . 1 . .
H H8A -0.1704 -0.1061 0.8971 0.118 Uiso calc R 1 . .
H H8B -0.2152 0.0206 0.8814 0.118 Uiso calc R 1 . .
H H8C -0.0903 0.0003 0.9220 0.118 Uiso calc R 1 . .
C C9 0.1755(6) -0.2085(6) 0.6944(3) 0.0694(16) Uani d . 1 . .
C C10 0.1184(7) -0.1847(6) 0.6369(3) 0.083(2) Uani d . 1 . .
H H10A 0.0842 -0.2555 0.6206 0.125 Uiso calc R 1 . .
H H10B 0.1880 -0.1535 0.6125 0.125 Uiso calc R 1 . .
H H10C 0.0457 -0.1295 0.6403 0.125 Uiso calc R 1 . .
C C11 0.6074(5) -0.1380(5) 0.7148(2) 0.0541(14) Uani d . 1 . .
C C12 0.6992(6) -0.0490(6) 0.6898(3) 0.0775(19) Uani d . 1 . .
H H12A 0.7702 -0.0867 0.6686 0.116 Uiso calc R 1 . .
H H12B 0.7382 -0.0034 0.7202 0.116 Uiso calc R 1 . .
H H12C 0.6484 0.0006 0.6645 0.116 Uiso calc R 1 . .
C C13 0.6297(6) -0.3110(5) 0.8532(2) 0.0576(14) Uani d . 1 . .
C C14 0.7786(6) -0.3377(6) 0.8568(3) 0.084(2) Uani d . 1 . .
H H14A 0.8104 -0.3227 0.8951 0.126 Uiso calc R 1 . .
H H14B 0.8272 -0.2896 0.8301 0.126 Uiso calc R 1 . .
H H14C 0.7934 -0.4179 0.8475 0.126 Uiso calc R 1 . .
C C15 0.5342(4) 0.0805(4) 0.9425(2) 0.0401(10) Uani d . 1 . .
C C16 0.6049(5) 0.0769(4) 0.9935(2) 0.0512(12) Uani d . 1 . .
H H16 0.6249 0.0062 1.0109 0.061 Uiso calc R 1 . .
C C17 0.6458(5) 0.1805(5) 1.0185(2) 0.0565(14) Uani d . 1 . .
H H17 0.6946 0.1788 1.0527 0.068 Uiso calc R 1 . .
C C18 0.6155(5) 0.2860(4) 0.9935(2) 0.0439(11) Uani d . 1 . .
C C19 0.5441(5) 0.2877(4) 0.9419(2) 0.0516(13) Uani d . 1 . .
H H19 0.5235 0.3583 0.9245 0.062 Uiso calc R 1 . .
C C20 0.5032(5) 0.1840(4) 0.9160(2) 0.0483(12) Uani d . 1 . .
H H20 0.4558 0.1848 0.8814 0.058 Uiso calc R 1 . .
C C21 0.6587(5) 0.3937(4) 1.0228(2) 0.0500(12) Uani d . 1 . .
H H21 0.7155 0.3884 1.0546 0.060 Uiso calc R 1 . .
C C22 0.6230(6) 0.6925(5) 1.0308(2) 0.0585(14) Uani d . 1 . .

loop_
_atom_site_aniso_label
_atom_site_aniso_U_11
_atom_site_aniso_U_22
_atom_site_aniso_U_33
_atom_site_aniso_U_12
_atom_site_aniso_U_13
_atom_site_aniso_U_23
S1 0.1123(13) 0.0390(8) 0.0844(11) 0.0062(8) -0.0385(10) -0.0059(8)
O1 0.0362(16) 0.058(2) 0.067(2) -0.0041(15) 0.0009(15) -0.0004(19)
O2 0.077(3) 0.083(3) 0.098(4) -0.023(2) -0.002(2) -0.018(3)
O3 0.062(2) 0.044(2) 0.050(2) -0.0105(17) -0.0127(16) -0.0017(16)
O4 0.170(5) 0.046(3) 0.103(4) -0.036(3) -0.061(3) 0.005(3)
O5 0.0532(18) 0.0387(18) 0.0527(19) 0.0070(16) 0.0063(15) -0.0047(15)
O6 0.096(3) 0.075(3) 0.088(3) 0.035(3) 0.004(3) -0.031(3)
O7 0.0487(17) 0.0349(18) 0.067(2) 0.0089(15) -0.0076(17) -0.0047(16)
O8 0.082(3) 0.031(2) 0.122(4) -0.003(2) -0.022(2) -0.005(2)
O9 0.0551(17) 0.0317(16) 0.0461(18) -0.0059(15) -0.0085(15) -0.0055(15)
O10 0.0422(15) 0.0364(17) 0.0435(18) 0.0015(14) -0.0017(14) -0.0034(14)
N1 0.062(3) 0.049(3) 0.053(3) -0.002(2) -0.016(2) -0.009(2)
N2 0.077(3) 0.035(2) 0.058(3) 0.003(2) -0.029(3) 0.000(2)
N3 0.120(5) 0.046(3) 0.084(4) 0.004(3) -0.046(3) 0.003(3)
C1 0.045(2) 0.024(2) 0.051(3) -0.0048(19) 0.000(2) 0.000(2)
C2 0.050(3) 0.030(2) 0.050(3) -0.003(2) -0.004(2) 0.000(2)
C3 0.056(3) 0.028(2) 0.054(3) 0.000(2) -0.003(2) -0.008(2)
C4 0.042(2) 0.024(2) 0.052(3) 0.0039(18) -0.005(2) -0.007(2)
C5 0.044(2) 0.023(2) 0.043(3) 0.0005(19) 0.0009(19) -0.0030(19)
C6 0.043(3) 0.050(3) 0.056(3) 0.001(2) 0.000(2) 0.008(3)
C7 0.053(3) 0.045(3) 0.081(4) -0.002(3) -0.005(3) -0.001(3)
C8 0.058(3) 0.084(5) 0.095(4) -0.019(3) 0.014(3) 0.004(4)
C9 0.083(4) 0.055(4) 0.070(4) -0.020(3) -0.028(3) -0.010(3)
C10 0.099(5) 0.080(5) 0.071(4) -0.022(4) -0.034(4) -0.001(3)
C11 0.060(3) 0.058(4) 0.045(3) 0.028(3) -0.006(3) -0.018(3)
C12 0.062(3) 0.096(5) 0.075(4) 0.023(3) 0.020(3) 0.005(4)
C13 0.076(4) 0.039(3) 0.058(3) 0.024(3) -0.018(3) -0.012(3)
C14 0.070(4) 0.066(4) 0.117(6) 0.025(3) -0.019(4) -0.028(4)
C15 0.041(2) 0.032(2) 0.048(3) 0.004(2) -0.003(2) -0.007(2)
C16 0.069(3) 0.032(3) 0.052(3) 0.002(2) -0.013(3) 0.003(2)
C17 0.069(3) 0.053(3) 0.048(3) -0.002(3) -0.023(2) 0.002(3)
C18 0.054(3) 0.030(2) 0.048(3) -0.001(2) -0.005(2) -0.010(2)
C19 0.062(3) 0.035(3) 0.057(3) 0.000(2) -0.013(2) -0.004(2)
C20 0.062(3) 0.035(3) 0.048(3) -0.008(2) -0.018(2) -0.003(2)
C21 0.060(3) 0.040(3) 0.050(3) 0.003(2) -0.015(2) -0.009(2)
C22 0.076(3) 0.047(3) 0.053(3) -0.004(3) -0.016(3) 0.007(3)

loop_
_atom_type_symbol
_atom_type_description
_atom_type_scat_dispersion_real
_atom_type_scat_dispersion_imag
_atom_type_scat_source
C C 0.0033 0.0016 'International Tables Vol C Tables 4.2.6.8 and 6.1.1.4'
H H 0.0000 0.0000 'International Tables Vol C Tables 4.2.6.8 and 6.1.1.4'
O O 0.0106 0.0060 'International Tables Vol C Tables 4.2.6.8 and 6.1.1.4'
N N 0.0061 0.0033 'International Tables Vol C Tables 4.2.6.8 and 6.1.1.4'
S S 0.1246 0.1234 'International Tables Vol C Tables 4.2.6.8 and 6.1.1.4'

loop_
_geom_angle_atom_site_label_1
_geom_angle_atom_site_label_2
_geom_angle_atom_site_label_3
_geom_angle_site_symmetry_1
_geom_angle_site_symmetry_3
_geom_angle
_geom_angle_publ_flag
C7 O1 C6 . . 119.3(4) ?
C9 O3 C2 . . 118.3(4) ?
C11 O5 C3 . . 119.4(4) ?
C13 O7 C4 . . 117.1(4) ?
C5 O9 C15 . . 117.6(3) ?
C5 O10 C1 . . 114.0(3) ?
C21 N1 N2 . . 114.1(4) ?
C22 N2 N1 . . 120.7(5) ?
C22 N2 H2N1 . . 121(4) ?
N1 N2 H2N1 . . 117(4) ?
C22 N3 H3A . . 120.0 ?
C22 N3 H3B . . 120.0 ?
H3A N3 H3B . . 120.0 ?
O10 C1 C2 . . 108.3(4) ?
O10 C1 C6 . . 107.5(4) ?
C2 C1 C6 . . 118.2(4) ?
O10 C1 H1 . . 107.5 ?
C2 C1 H1 . . 107.5 ?
C6 C1 H1 . . 107.5 ?
O3 C2 C3 . . 111.4(4) ?
O3 C2 C1 . . 106.3(4) ?
C3 C2 C1 . . 110.1(4) ?
O3 C2 H2 . . 109.7 ?
C3 C2 H2 . . 109.7 ?
C1 C2 H2 . . 109.7 ?
O5 C3 C2 . . 107.4(4) ?
O5 C3 C4 . . 106.5(4) ?
C2 C3 C4 . . 108.9(4) ?
O5 C3 H3 . . 111.3 ?
C2 C3 H3 . . 111.3 ?
C4 C3 H3 . . 111.3 ?
O7 C4 C5 . . 107.9(3) ?
O7 C4 C3 . . 110.2(4) ?
C5 C4 C3 . . 108.9(4) ?
O7 C4 H4 . . 109.9 ?
C5 C4 H4 . . 109.9 ?
C3 C4 H4 . . 109.9 ?
O9 C5 O10 . . 107.5(3) ?
O9 C5 C4 . . 108.6(3) ?
O10 C5 C4 . . 108.9(3) ?
O9 C5 H5 . . 110.6 ?
O10 C5 H5 . . 110.6 ?
C4 C5 H5 . . 110.6 ?
O1 C6 C1 . . 112.3(4) ?
O1 C6 H6A . . 109.1 ?
C1 C6 H6A . . 109.1 ?
O1 C6 H6B . . 109.1 ?
C1 C6 H6B . . 109.1 ?
H6A C6 H6B . . 107.9 ?
O2 C7 O1 . . 122.4(5) ?
O2 C7 C8 . . 127.4(5) ?
O1 C7 C8 . . 110.2(5) ?
C7 C8 H8A . . 109.5 ?
C7 C8 H8B . . 109.5 ?
H8A C8 H8B . . 109.5 ?
C7 C8 H8C . . 109.5 ?
H8A C8 H8C . . 109.5 ?
H8B C8 H8C . . 109.5 ?
O4 C9 O3 . . 122.3(5) ?
O4 C9 C10 . . 126.7(5) ?
O3 C9 C10 . . 111.0(5) ?
C9 C10 H10A . . 109.5 ?
C9 C10 H10B . . 109.5 ?
H10A C10 H10B . . 109.5 ?
C9 C10 H10C . . 109.5 ?
H10A C10 H10C . . 109.5 ?
H10B C10 H10C . . 109.5 ?
O6 C11 O5 . . 122.3(6) ?
O6 C11 C12 . . 125.2(5) ?
O5 C11 C12 . . 112.5(5) ?
C11 C12 H12A . . 109.5 ?
C11 C12 H12B . . 109.5 ?
H12A C12 H12B . . 109.5 ?
C11 C12 H12C . . 109.5 ?
H12A C12 H12C . . 109.5 ?
H12B C12 H12C . . 109.5 ?
O8 C13 O7 . . 122.0(5) ?
O8 C13 C14 . . 126.6(5) ?
O7 C13 C14 . . 111.4(5) ?
C13 C14 H14A . . 109.5 ?
C13 C14 H14B . . 109.5 ?
H14A C14 H14B . . 109.5 ?
C13 C14 H14C . . 109.5 ?
H14A C14 H14C . . 109.5 ?
H14B C14 H14C . . 109.5 ?
C16 C15 C20 . . 121.7(4) ?
C16 C15 O9 . . 115.3(4) ?
C20 C15 O9 . . 123.0(4) ?
C15 C16 C17 . . 118.8(5) ?
C15 C16 H16 . . 120.6 ?
C17 C16 H16 . . 120.6 ?
C18 C17 C16 . . 121.2(4) ?
C18 C17 H17 . . 119.4 ?
C16 C17 H17 . . 119.4 ?
C17 C18 C19 . . 119.0(4) ?
C17 C18 C21 . . 118.9(4) ?
C19 C18 C21 . . 122.1(4) ?
C18 C19 C20 . . 120.4(5) ?
C18 C19 H19 . . 119.8 ?
C20 C19 H19 . . 119.8 ?
C15 C20 C19 . . 118.8(4) ?
C15 C20 H20 . . 120.6 ?
C19 C20 H20 . . 120.6 ?
N1 C21 C18 . . 122.0(4) ?
N1 C21 H21 . . 119.0 ?
C18 C21 H21 . . 119.0 ?
N3 C22 N2 . . 118.0(5) ?
N3 C22 S1 . . 123.5(5) ?
N2 C22 S1 . . 118.5(4) ?

loop_
_geom_bond_atom_site_label_1
_geom_bond_atom_site_label_2
_geom_bond_site_symmetry_2
_geom_bond_distance
_geom_bond_publ_flag
S1 C22 . 1.693(6) ?
O1 C7 . 1.330(6) ?
O1 C6 . 1.435(6) ?
O2 C7 . 1.210(7) ?
O3 C9 . 1.336(6) ?
O3 C2 . 1.448(6) ?
O4 C9 . 1.207(7) ?
O5 C11 . 1.333(6) ?
O5 C3 . 1.452(6) ?
O6 C11 . 1.204(7) ?
O7 C13 . 1.349(6) ?
O7 C4 . 1.432(6) ?
O8 C13 . 1.201(7) ?
O9 C5 . 1.401(5) ?
O9 C15 . 1.404(5) ?
O10 C5 . 1.422(5) ?
O10 C1 . 1.442(5) ?
N1 C21 . 1.271(6) ?
N1 N2 . 1.386(6) ?
N2 C22 . 1.336(7) ?
N2 H2N1 . 0.75(5) ?
N3 C22 . 1.307(7) ?
N3 H3A . 0.8600 ?
N3 H3B . 0.8600 ?
C1 C2 . 1.516(6) ?
C1 C6 . 1.518(6) ?
C1 H1 . 0.9800 ?
C2 C3 . 1.512(7) ?
C2 H2 . 0.9800 ?
C3 C4 . 1.536(6) ?
C3 H3 . 0.9800 ?
C4 C5 . 1.517(6) ?
C4 H4 . 0.9800 ?
C5 H5 . 0.9800 ?
C6 H6A . 0.9700 ?
C6 H6B . 0.9700 ?
C7 C8 . 1.510(8) ?
C8 H8A . 0.9600 ?
C8 H8B . 0.9600 ?
C8 H8C . 0.9600 ?
C9 C10 . 1.477(8) ?
C10 H10A . 0.9600 ?
C10 H10B . 0.9600 ?
C10 H10C . 0.9600 ?
C11 C12 . 1.485(8) ?
C12 H12A . 0.9600 ?
C12 H12B . 0.9600 ?
C12 H12C . 0.9600 ?
C13 C14 . 1.501(8) ?
C14 H14A . 0.9600 ?
C14 H14B . 0.9600 ?
C14 H14C . 0.9600 ?
C15 C16 . 1.374(7) ?
C15 C20 . 1.376(7) ?
C16 C17 . 1.387(7) ?
C16 H16 . 0.9300 ?
C17 C18 . 1.380(7) ?
C17 H17 . 0.9300 ?
C18 C19 . 1.391(7) ?
C18 C21 . 1.477(7) ?
C19 C20 . 1.397(7) ?
C19 H19 . 0.9300 ?
C20 H20 . 0.9300 ?
C21 H21 . 0.9300 ?

loop_
_geom_hbond_atom_site_label_D
_geom_hbond_atom_site_label_H
_geom_hbond_atom_site_label_A
_geom_hbond_site_symmetry_A
_geom_hbond_distance_DH
_geom_hbond_distance_HA
_geom_hbond_distance_DA
_geom_hbond_angle_DHA
N2 H2N1 O10 2_557 0.75(5) 2.33(5) 3.076(6) 172(6)
N3 H3A O8 1_565 0.86 2.60 3.229(7) 130.9

loop_
_geom_torsion_atom_site_label_1
_geom_torsion_atom_site_label_2
_geom_torsion_atom_site_label_3
_geom_torsion_atom_site_label_4
_geom_torsion_site_symmetry_1
_geom_torsion_site_symmetry_2
_geom_torsion_site_symmetry_3
_geom_torsion_site_symmetry_4
_geom_torsion
_geom_torsion_publ_flag
C21 N1 N2 C22 . . . . -171.8(6) ?
C5 O10 C1 C2 . . . . 61.6(4) ?
C5 O10 C1 C6 . . . . -169.7(3) ?
C9 O3 C2 C3 . . . . 84.1(5) ?
C9 O3 C2 C1 . . . . -156.0(4) ?
O10 C1 C2 O3 . . . . -178.4(3) ?
C6 C1 C2 O3 . . . . 59.1(5) ?
O10 C1 C2 C3 . . . . -57.6(5) ?
C6 C1 C2 C3 . . . . 179.9(4) ?
C11 O5 C3 C2 . . . . -141.7(4) ?
C11 O5 C3 C4 . . . . 101.7(5) ?
O3 C2 C3 O5 . . . . 60.0(5) ?
C1 C2 C3 O5 . . . . -57.7(5) ?
O3 C2 C3 C4 . . . . 174.9(4) ?
C1 C2 C3 C4 . . . . 57.2(5) ?
C13 O7 C4 C5 . . . . 154.5(4) ?
C13 O7 C4 C3 . . . . -86.7(5) ?
O5 C3 C4 O7 . . . . -59.8(4) ?
C2 C3 C4 O7 . . . . -175.3(4) ?
O5 C3 C4 C5 . . . . 58.4(4) ?
C2 C3 C4 C5 . . . . -57.2(5) ?
C15 O9 C5 O10 . . . . -79.8(4) ?
C15 O9 C5 C4 . . . . 162.5(4) ?
C1 O10 C5 O9 . . . . 180.0(3) ?
C1 O10 C5 C4 . . . . -62.5(4) ?
O7 C4 C5 O9 . . . . -65.2(4) ?
C3 C4 C5 O9 . . . . 175.2(4) ?
O7 C4 C5 O10 . . . . 178.1(3) ?
C3 C4 C5 O10 . . . . 58.5(4) ?
C7 O1 C6 C1 . . . . -102.7(5) ?
O10 C1 C6 O1 . . . . -43.1(5) ?
C2 C1 C6 O1 . . . . 79.8(5) ?
C6 O1 C7 O2 . . . . 12.4(8) ?
C6 O1 C7 C8 . . . . -166.7(4) ?
C2 O3 C9 O4 . . . . -9.7(9) ?
C2 O3 C9 C10 . . . . 173.3(5) ?
C3 O5 C11 O6 . . . . 6.7(7) ?
C3 O5 C11 C12 . . . . -172.2(4) ?
C4 O7 C13 O8 . . . . -1.1(7) ?
C4 O7 C13 C14 . . . . -180.0(5) ?
C5 O9 C15 C16 . . . . -161.2(4) ?
C5 O9 C15 C20 . . . . 18.6(6) ?
C20 C15 C16 C17 . . . . -0.1(8) ?
O9 C15 C16 C17 . . . . 179.8(5) ?
C15 C16 C17 C18 . . . . 0.7(8) ?
C16 C17 C18 C19 . . . . -0.9(8) ?
C16 C17 C18 C21 . . . . 178.5(5) ?
C17 C18 C19 C20 . . . . 0.3(8) ?
C21 C18 C19 C20 . . . . -179.0(5) ?
C16 C15 C20 C19 . . . . -0.4(8) ?
O9 C15 C20 C19 . . . . 179.7(5) ?
C18 C19 C20 C15 . . . . 0.3(8) ?
N2 N1 C21 C18 . . . . 178.3(5) ?
C17 C18 C21 N1 . . . . -171.7(5) ?
C19 C18 C21 N1 . . . . 7.6(8) ?
N1 N2 C22 N3 . . . . -3.1(9) ?
N1 N2 C22 S1 . . . . 174.7(4) ?

loop_
_cod_related_entry_id
_cod_related_entry_database
_cod_related_entry_code
1 ChemSpider 30655747
